data_2236022
loop_
_publ_author_name
'Gao, Shan'
'Ng, Seik Weng'

_publ_section_title
;
 2-{[(Pyrazin-2-yl)amino]methyl}phenol
;
_journal_coeditor_code XU5580
_journal_issue 8
_journal_name_full 'Acta Crystallographica Section E'
_journal_page_first o2472
_journal_paper_doi 10.1107/S1600536812031339
_journal_volume 68
_journal_year 2012
_chemical_formula_iupac 'C11 H11 N3 O'
_chemical_formula_moiety 'C11 H11 N3 O'
_chemical_formula_sum 'C11 H11 N3 O'
_chemical_formula_weight 201.23
_chemical_name_systematic
;
2-{[(Pyrazin-2-yl)amino]methyl}phenol
;
_space_group_IT_number 14
_symmetry_cell_setting monoclinic
_symmetry_space_group_name_Hall '-P 2ybc'
_symmetry_space_group_name_H-M 'P 1 21/c 1'
_atom_sites_solution_hydrogens geom
_atom_sites_solution_primary direct
_atom_sites_solution_secondary difmap
_audit_creation_method SHELXL-97
_cell_angle_alpha 90.00
_cell_angle_beta 95.746(5)
_cell_angle_gamma 90.00
_cell_formula_units_Z 4
_cell_length_a 9.7021(14)
_cell_length_b 13.0937(17)
_cell_length_c 7.8806(13)
_cell_measurement_reflns_used 3450
_cell_measurement_temperature 295(2)
_cell_measurement_theta_max 27.49
_cell_measurement_theta_min 3.03
_cell_volume 996.1(3)
_computing_cell_refinement 'RAPID-AUTO (Rigaku, 1998)'
_computing_data_collection 'RAPID-AUTO (Rigaku, 1998)'
_computing_data_reduction 'CrystalClear (Rigaku/MSC, 2002)'
_computing_molecular_graphics 'X-SEED (Barbour, 2001)'
_computing_publication_material 'publCIF (Westrip, 2010)'
_computing_structure_refinement 'SHELXL97 (Sheldrick, 2008)'
_computing_structure_solution 'SHELXS97 (Sheldrick, 2008)'
_diffrn_ambient_temperature 295(2)
_diffrn_measured_fraction_theta_full 0.999
_diffrn_measured_fraction_theta_max 0.999
_diffrn_measurement_device_type 'Rigaku R-AXIS RAPID IP'
_diffrn_measurement_method '\w scan'
_diffrn_radiation_monochromator graphite
_diffrn_radiation_source 'fine-focus sealed tube'
_diffrn_radiation_type MoK\a
_diffrn_radiation_wavelength 0.71073
_diffrn_reflns_av_R_equivalents 0.0790
_diffrn_reflns_av_sigmaI/netI 0.0651
_diffrn_reflns_limit_h_max 11
_diffrn_reflns_limit_h_min -11
_diffrn_reflns_limit_k_max 15
_diffrn_reflns_limit_k_min -15
_diffrn_reflns_limit_l_max 9
_diffrn_reflns_limit_l_min -9
_diffrn_reflns_number 7686
_diffrn_reflns_theta_full 25.00
_diffrn_reflns_theta_max 25.00
_diffrn_reflns_theta_min 3.03
_diffrn_standards_decay_% 0
_diffrn_standards_interval_count 0
_diffrn_standards_interval_time 0
_diffrn_standards_number 0
_exptl_absorpt_coefficient_mu 0.090
_exptl_absorpt_correction_T_max 0.9848
_exptl_absorpt_correction_T_min 0.9769
_exptl_absorpt_correction_type multi-scan
_exptl_absorpt_process_details '(ABSCOR; Higashi, 1995)'
_exptl_crystal_colour colorless
_exptl_crystal_density_diffrn 1.342
_exptl_crystal_density_method 'not measured'
_exptl_crystal_description prism
_exptl_crystal_F_000 424
_exptl_crystal_size_max 0.26
_exptl_crystal_size_mid 0.22
_exptl_crystal_size_min 0.17
_refine_diff_density_max 0.182
_refine_diff_density_min -0.204
_refine_ls_extinction_method none
_refine_ls_goodness_of_fit_ref 1.062
_refine_ls_hydrogen_treatment mixed
_refine_ls_matrix_type full
_refine_ls_number_parameters 144
_refine_ls_number_reflns 1751
_refine_ls_number_restraints 2
_refine_ls_restrained_S_all 1.062
_refine_ls_R_factor_all 0.1331
_refine_ls_R_factor_gt 0.0613
_refine_ls_shift/su_max 0.001
_refine_ls_shift/su_mean 0.001
_refine_ls_structure_factor_coef Fsqd
_refine_ls_weighting_details 'calc w=1/[\s^2^(Fo^2^)+(0.0862P)^2^+0.1018P] where P=(Fo^2^+2Fc^2^)/3'
_refine_ls_weighting_scheme calc
_refine_ls_wR_factor_gt 0.1380
_refine_ls_wR_factor_ref 0.1912
_reflns_number_gt 858
_reflns_number_total 1751
_reflns_threshold_expression I>2\s(I)
_cod_data_source_file xu5580.cif
_cod_data_source_block I
_cod_original_sg_symbol_H-M 'P 21/c'
_cod_database_code 2236022
_cod_database_fobs_code 2236022

loop_
_symmetry_equiv_pos_as_xyz
'x, y, z'
'-x, y+1/2, -z+1/2'
'-x, -y, -z'
'x, -y-1/2, z-1/2'

loop_
_atom_site_type_symbol
_atom_site_label
_atom_site_fract_x
_atom_site_fract_y
_atom_site_fract_z
_atom_site_U_iso_or_equiv
_atom_site_adp_type
_atom_site_calc_flag
_atom_site_refinement_flags
_atom_site_occupancy
_atom_site_symmetry_multiplicity
O O1 -0.0468(3) 0.63270(19) 0.2017(3) 0.0656(8) Uani d D 1 1
N N1 0.4697(3) 0.3661(2) 0.0705(4) 0.0578(8) Uani d . 1 1
N N2 0.2758(3) 0.2358(2) 0.1926(4) 0.0691(9) Uani d . 1 1
N N3 0.3227(3) 0.5014(2) 0.0842(4) 0.0654(9) Uani d D 1 1
C C1 0.4925(4) 0.2662(3) 0.0949(5) 0.0684(11) Uani d . 1 1
H H1A 0.5772 0.2396 0.0707 0.082 Uiso calc R 1 1
C C2 0.3983(4) 0.2013(3) 0.1530(5) 0.0724(12) Uani d . 1 1
H H2 0.4193 0.1322 0.1654 0.087 Uiso calc R 1 1
C C3 0.2500(4) 0.3333(3) 0.1698(5) 0.0650(10) Uani d . 1 1
H H3A 0.1651 0.3589 0.1953 0.078 Uiso calc R 1 1
C C4 0.3470(3) 0.4010(3) 0.1077(4) 0.0530(9) Uani d . 1 1
C C5 0.1935(4) 0.5509(3) 0.1131(5) 0.0642(10) Uani d . 1 1
H H5A 0.1176 0.5081 0.0658 0.077 Uiso calc R 1 1
H H5B 0.1875 0.6149 0.0508 0.077 Uiso calc R 1 1
C C6 0.1742(3) 0.5727(2) 0.2970(5) 0.0521(9) Uani d . 1 1
C C7 0.2751(4) 0.5529(3) 0.4289(5) 0.0649(11) Uani d . 1 1
H H7 0.3577 0.5226 0.4051 0.078 Uiso calc R 1 1
C C8 0.2562(5) 0.5771(3) 0.5957(6) 0.0791(13) Uani d . 1 1
H H8 0.3241 0.5620 0.6839 0.095 Uiso calc R 1 1
C C9 0.1347(5) 0.6239(3) 0.6285(5) 0.0824(13) Uani d . 1 1
H H9 0.1218 0.6427 0.7396 0.099 Uiso calc R 1 1
C C10 0.0329(4) 0.6431(3) 0.5000(5) 0.0697(11) Uani d . 1 1
H H10 -0.0494 0.6737 0.5242 0.084 Uiso calc R 1 1
C C11 0.0521(4) 0.6171(2) 0.3347(5) 0.0524(9) Uani d . 1 1
H H1 -0.116(2) 0.661(2) 0.239(5) 0.077(13) Uiso d D 1 1
H H3 0.388(3) 0.538(2) 0.040(4) 0.070(12) Uiso d D 1 1

loop_
_atom_site_aniso_label
_atom_site_aniso_U_11
_atom_site_aniso_U_22
_atom_site_aniso_U_33
_atom_site_aniso_U_12
_atom_site_aniso_U_13
_atom_site_aniso_U_23
O1 0.0572(17) 0.0852(18) 0.0555(17) 0.0224(13) 0.0117(14) -0.0003(13)
N1 0.0494(18) 0.0610(19) 0.065(2) 0.0002(13) 0.0146(15) 0.0000(15)
N2 0.071(2) 0.071(2) 0.065(2) -0.0179(17) 0.0064(19) 0.0054(16)
N3 0.054(2) 0.066(2) 0.080(2) 0.0043(16) 0.0281(18) 0.0083(17)
C1 0.060(2) 0.069(3) 0.078(3) 0.0030(19) 0.015(2) -0.002(2)
C2 0.074(3) 0.066(2) 0.078(3) -0.004(2) 0.010(2) 0.004(2)
C3 0.051(2) 0.082(3) 0.064(3) -0.0058(19) 0.017(2) 0.004(2)
C4 0.046(2) 0.066(2) 0.048(2) -0.0072(16) 0.0078(17) -0.0019(17)
C5 0.054(2) 0.077(2) 0.064(3) 0.0078(18) 0.016(2) 0.0054(19)
C6 0.051(2) 0.0549(19) 0.051(2) -0.0027(16) 0.0072(18) 0.0043(16)
C7 0.055(2) 0.071(2) 0.068(3) -0.0020(18) 0.001(2) 0.001(2)
C8 0.087(3) 0.084(3) 0.063(3) -0.006(2) -0.015(3) 0.004(2)
C9 0.112(4) 0.087(3) 0.049(3) 0.007(3) 0.008(3) -0.012(2)
C10 0.084(3) 0.077(3) 0.050(3) 0.016(2) 0.017(2) -0.001(2)
C11 0.058(2) 0.051(2) 0.049(2) 0.0017(16) 0.0087(19) 0.0025(16)

loop_
_atom_type_symbol
_atom_type_description
_atom_type_scat_dispersion_real
_atom_type_scat_dispersion_imag
_atom_type_scat_source
C C 0.0033 0.0016 'International Tables Vol C Tables 4.2.6.8 and 6.1.1.4'
H H 0.0000 0.0000 'International Tables Vol C Tables 4.2.6.8 and 6.1.1.4'
N N 0.0061 0.0033 'International Tables Vol C Tables 4.2.6.8 and 6.1.1.4'
O O 0.0106 0.0060 'International Tables Vol C Tables 4.2.6.8 and 6.1.1.4'

loop_
_geom_angle_atom_site_label_1
_geom_angle_atom_site_label_2
_geom_angle_atom_site_label_3
_geom_angle
C11 O1 H1 109(3)
C4 N1 C1 116.2(3)
C3 N2 C2 117.3(3)
C4 N3 C5 123.9(3)
C4 N3 H3 117(2)
C5 N3 H3 119(2)
N1 C1 C2 123.6(3)
N1 C1 H1A 118.2
C2 C1 H1A 118.2
N2 C2 C1 120.7(4)
N2 C2 H2 119.7
C1 C2 H2 119.7
N2 C3 C4 122.3(3)
N2 C3 H3A 118.9
C4 C3 H3A 118.9
N1 C4 N3 116.9(3)
N1 C4 C3 120.0(3)
N3 C4 C3 123.2(3)
N3 C5 C6 115.4(3)
N3 C5 H5A 108.4
C6 C5 H5A 108.4
N3 C5 H5B 108.4
C6 C5 H5B 108.4
H5A C5 H5B 107.5
C7 C6 C11 118.5(3)
C7 C6 C5 122.8(3)
C11 C6 C5 118.6(3)
C6 C7 C8 121.4(4)
C6 C7 H7 119.3
C8 C7 H7 119.3
C9 C8 C7 118.6(4)
C9 C8 H8 120.7
C7 C8 H8 120.7
C10 C9 C8 120.9(4)
C10 C9 H9 119.6
C8 C9 H9 119.6
C9 C10 C11 120.0(4)
C9 C10 H10 120.0
C11 C10 H10 120.0
O1 C11 C10 122.6(3)
O1 C11 C6 116.8(3)
C10 C11 C6 120.5(4)

loop_
_geom_bond_atom_site_label_1
_geom_bond_atom_site_label_2
_geom_bond_distance
O1 C11 1.363(4)
O1 H1 0.844(10)
N1 C4 1.336(4)
N1 C1 1.337(4)
N2 C3 1.311(4)
N2 C2 1.337(4)
N3 C4 1.345(4)
N3 C5 1.449(4)
N3 H3 0.888(10)
C1 C2 1.361(5)
C1 H1A 0.9300
C2 H2 0.9300
C3 C4 1.415(5)
C3 H3A 0.9300
C5 C6 1.507(5)
C5 H5A 0.9700
C5 H5B 0.9700
C6 C7 1.379(5)
C6 C11 1.379(5)
C7 C8 1.382(5)
C7 H7 0.9300
C8 C9 1.375(6)
C8 H8 0.9300
C9 C10 1.365(5)
C9 H9 0.9300
C10 C11 1.377(5)
C10 H10 0.9300

loop_
_geom_hbond_atom_site_label_D
_geom_hbond_atom_site_label_H
_geom_hbond_atom_site_label_A
_geom_hbond_site_symmetry_A
_geom_hbond_distance_DH
_geom_hbond_distance_HA
_geom_hbond_distance_DA
_geom_hbond_angle_DHA
O1 H1 N2 2 0.840(10) 1.960(10) 2.796(4) 174(4)
N3 H3 N1 3_665 0.890(10) 2.120(10) 3.007(4) 175(3)

loop_
_geom_torsion_atom_site_label_1
_geom_torsion_atom_site_label_2
_geom_torsion_atom_site_label_3
_geom_torsion_atom_site_label_4
_geom_torsion
C4 N1 C1 C2 0.4(6)
C3 N2 C2 C1 1.3(6)
N1 C1 C2 N2 -1.2(7)
C2 N2 C3 C4 -0.7(6)
C1 N1 C4 N3 179.9(3)
C1 N1 C4 C3 0.2(5)
C5 N3 C4 N1 177.9(3)
C5 N3 C4 C3 -2.5(6)
N2 C3 C4 N1 -0.1(6)
N2 C3 C4 N3 -179.7(4)
C4 N3 C5 C6 78.5(5)
N3 C5 C6 C7 3.7(5)
N3 C5 C6 C11 -178.2(3)
C11 C6 C7 C8 -0.4(5)
C5 C6 C7 C8 177.7(3)
C6 C7 C8 C9 -1.4(6)
C7 C8 C9 C10 2.2(6)
C8 C9 C10 C11 -1.2(6)
C9 C10 C11 O1 178.8(3)
C9 C10 C11 C6 -0.7(6)
C7 C6 C11 O1 -178.0(3)
C5 C6 C11 O1 3.8(4)
C7 C6 C11 C10 1.4(5)
C5 C6 C11 C10 -176.7(3)

loop_
_cod_related_entry_id
_cod_related_entry_database
_cod_related_entry_code
1 ChemSpider 30658014
